data_7233521
loop_
_publ_author_name
'Weifeng Zhang'
'Ji Zhang'
'Xiangyang Chen'
'Zupan Mao'
'Xiaodong Xie'
'Liping Wang'
'Yi Liao'
'Gui Yu'
'Yunqi Liu'
'Daoben Zhu'

_publ_section_title
;
 Bitrialkylsilylethynyl thienoacenes: synthesis, molecular conformation
 and crystal packing, and their field-effect properties
;
_journal_name_full 'Journal of Materials Chemistry C'
_journal_page_first 6403
_journal_page_last 6410
_journal_paper_doi 10.1039/C3TC31421A
_journal_volume 1
_journal_year 2012
_chemical_formula_moiety 'C42 H52 S Si2'
_chemical_formula_sum 'C42 H52 S Si2'
_chemical_formula_weight 645.08
_space_group_crystal_system monoclinic
_space_group_IT_number 14
_space_group_name_Hall '-P 2yn'
_space_group_name_H-M_alt 'P 1 21/n 1'
_atom_sites_solution_hydrogens geom
_atom_sites_solution_primary direct
_atom_sites_solution_secondary difmap
_cell_angle_alpha 90.00
_cell_angle_beta 93.260(3)
_cell_angle_gamma 90.00
_cell_formula_units_Z 4
_cell_length_a 12.241(2)
_cell_length_b 15.168(3)
_cell_length_c 20.461(4)
_cell_measurement_reflns_used 12450
_cell_measurement_temperature 173(2)
_cell_measurement_theta_max 27.4841
_cell_measurement_theta_min 1.3425
_cell_volume 3792.9(12)
_computing_cell_refinement 'CrystalClear (Rigaku Inc., 2008)'
_computing_data_collection 'CrystalClear (Rigaku Inc., 2008)'
_computing_data_reduction 'CrystalClear (Rigaku Inc., 2008)'
_computing_molecular_graphics
;
O. V. Dolomanov, L. J. Bourhis, R. J. Gildea, J. A. K. Howard and H. Puschmann,
OLEX2: a complete structure solution, refinement and analysis program.
J. Appl. Cryst. (2009). 42, 339-341.
;
_computing_publication_material
;
O. V. Dolomanov, L. J. Bourhis, R. J. Gildea, J. A. K. Howard and H. Puschmann,
OLEX2: a complete structure solution, refinement and analysis program.
J. Appl. Cryst. (2009). 42, 339-341.
;
_computing_structure_refinement
;
olex2.refine (L.J. Bourhis, O.V. Dolomanov, R.J. Gildea, J.A.K. Howard,
H. Puschmann, in preparation, 2011)
;
_computing_structure_solution 'SHELX-97 (Sheldrick, 2008)'
_diffrn_ambient_temperature 446(2)
_diffrn_detector_area_resol_mean 28.5714
_diffrn_measured_fraction_theta_full 0.997
_diffrn_measured_fraction_theta_max 0.997
_diffrn_measurement_device_type 'Saturn724+ CCD'
_diffrn_measurement_method '\w scans at fixed \c = 45\%'
_diffrn_radiation_monochromator graphite
_diffrn_radiation_type MoK\a
_diffrn_radiation_wavelength 0.71073
_diffrn_reflns_av_R_equivalents 0.0547
_diffrn_reflns_av_unetI/netI 0.0460
_diffrn_reflns_limit_h_max 13
_diffrn_reflns_limit_h_min -15
_diffrn_reflns_limit_k_max 19
_diffrn_reflns_limit_k_min -19
_diffrn_reflns_limit_l_max 26
_diffrn_reflns_limit_l_min -26
_diffrn_reflns_number 33167
_diffrn_reflns_theta_full 27.48
_diffrn_reflns_theta_max 27.48
_diffrn_reflns_theta_min 2.69
_diffrn_source 'fine-focus sealed tube'
_exptl_absorpt_coefficient_mu 0.176
_exptl_absorpt_correction_T_max 1.0000
_exptl_absorpt_correction_T_min 0.7511
_exptl_absorpt_correction_type multi-scan
_exptl_absorpt_process_details 'CrystalClear (Rigaku Inc., 2008)'
_exptl_crystal_colour orange
_exptl_crystal_density_diffrn 1.130
_exptl_crystal_density_method 'not measured'
_exptl_crystal_description block
_exptl_crystal_F_000 1392
_exptl_crystal_size_max 0.24
_exptl_crystal_size_mid 0.21
_exptl_crystal_size_min 0.20
_refine_diff_density_max 0.697
_refine_diff_density_min -0.374
_refine_diff_density_rms 0.052
_refine_ls_extinction_method none
_refine_ls_goodness_of_fit_ref 1.231
_refine_ls_hydrogen_treatment constr
_refine_ls_matrix_type full
_refine_ls_number_parameters 418
_refine_ls_number_reflns 8672
_refine_ls_number_restraints 0
_refine_ls_restrained_S_all 1.231
_refine_ls_R_factor_all 0.0896
_refine_ls_R_factor_gt 0.0812
_refine_ls_shift/su_max 0.000
_refine_ls_shift/su_mean 0.000
_refine_ls_structure_factor_coef Fsqd
_refine_ls_weighting_details 'calc w=1/[\s^2^(Fo^2^)+(0.0387P)^2^+3.3127P] where P=(Fo^2^+2Fc^2^)/3'
_refine_ls_weighting_scheme calc
_refine_ls_wR_factor_gt 0.1584
_refine_ls_wR_factor_ref 0.1628
_reflns_number_gt 7969
_reflns_number_total 8672
_reflns_threshold_expression >2sigma(I)
_cod_data_source_file 1000002.cif
_cod_data_source_block PCOD1000002
_cod_original_cell_volume 3793.0(12)
_cod_database_code 7233521

loop_
_space_group_symop_id
_space_group_symop_operation_xyz
1 'x, y, z'
2 '-x+1/2, y+1/2, -z+1/2'
3 '-x, -y, -z'
4 'x-1/2, -y-1/2, z-1/2'

loop_
_atom_site_label
_atom_site_type_symbol
_atom_site_fract_x
_atom_site_fract_y
_atom_site_fract_z
_atom_site_U_iso_or_equiv
_atom_site_adp_type
_atom_site_occupancy
_atom_site_symmetry_multiplicity
_atom_site_calc_flag
_atom_site_refinement_flags
_atom_site_disorder_assembly
_atom_site_disorder_group
H2 H -0.3569 0.5510 0.0000 0.052 Uiso 1 1 calc R . .
H3 H -0.3943 0.4248 0.0604 0.056 Uiso 1 1 calc R . .
H4 H -0.2591 0.3586 0.1277 0.054 Uiso 1 1 calc R . .
H5 H -0.0821 0.4164 0.1363 0.046 Uiso 1 1 calc R . .
H9 H 0.0600 0.7437 -0.0096 0.039 Uiso 1 1 calc R . .
H13 H 0.4604 0.7997 0.0234 0.044 Uiso 1 1 calc R . .
H14 H 0.6279 0.7608 0.0704 0.049 Uiso 1 1 calc R . .
H15 H 0.6449 0.6421 0.1448 0.047 Uiso 1 1 calc R . .
H16 H 0.4944 0.5594 0.1672 0.040 Uiso 1 1 calc R . .
H20 H 0.0969 0.4952 0.1287 0.034 Uiso 1 1 calc R . .
H23 H 0.4812 0.3580 0.2962 0.040 Uiso 1 1 calc R . .
H24A H 0.5711 0.2922 0.1806 0.072 Uiso 1 1 calc R . .
H24B H 0.5441 0.3942 0.1917 0.072 Uiso 1 1 calc R . .
H24C H 0.6352 0.3459 0.2382 0.072 Uiso 1 1 calc R . .
H25A H 0.5076 0.1781 0.2606 0.068 Uiso 1 1 calc R . .
H25B H 0.4511 0.2102 0.3251 0.068 Uiso 1 1 calc R . .
H25C H 0.5782 0.2292 0.3169 0.068 Uiso 1 1 calc R . .
H26 H 0.2207 0.2487 0.1410 0.042 Uiso 1 1 calc R . .
H27A H 0.3377 0.1973 0.0663 0.071 Uiso 1 1 calc R . .
H27B H 0.3779 0.2944 0.0866 0.071 Uiso 1 1 calc R . .
H27C H 0.4420 0.2102 0.1162 0.071 Uiso 1 1 calc R . .
H28A H 0.2563 0.0993 0.1518 0.071 Uiso 1 1 calc R . .
H28B H 0.2354 0.1387 0.2225 0.071 Uiso 1 1 calc R . .
H28C H 0.3574 0.1176 0.2030 0.071 Uiso 1 1 calc R . .
H29 H 0.2435 0.2534 0.3138 0.043 Uiso 1 1 calc R . .
H30A H 0.2550 0.4413 0.3219 0.079 Uiso 1 1 calc R . .
H30B H 0.2020 0.3808 0.3758 0.079 Uiso 1 1 calc R . .
H30C H 0.3299 0.3737 0.3645 0.079 Uiso 1 1 calc R . .
H31A H 0.0997 0.2701 0.2331 0.088 Uiso 1 1 calc R . .
H31B H 0.1032 0.3749 0.2422 0.088 Uiso 1 1 calc R . .
H31C H 0.0657 0.3132 0.3004 0.088 Uiso 1 1 calc R . .
H34 H 0.3976 0.8919 -0.1567 0.051 Uiso 1 1 calc R . .
H35A H 0.3226 0.9840 -0.2400 0.109 Uiso 1 1 calc R . .
H35B H 0.4505 1.0037 -0.2272 0.109 Uiso 1 1 calc R . .
H35C H 0.3621 1.0695 -0.1993 0.109 Uiso 1 1 calc R . .
H36A H 0.4730 0.9491 -0.0570 0.090 Uiso 1 1 calc R . .
H36B H 0.5421 0.9794 -0.1171 0.090 Uiso 1 1 calc R . .
H36C H 0.4599 1.0471 -0.0854 0.090 Uiso 1 1 calc R . .
H37 H 0.2950 1.0743 -0.0430 0.071 Uiso 1 1 calc R . .
H38A H 0.1080 1.1122 -0.1254 0.103 Uiso 1 1 calc R . .
H38B H 0.2317 1.1379 -0.1383 0.103 Uiso 1 1 calc R . .
H38C H 0.1716 1.1830 -0.0794 0.103 Uiso 1 1 calc R . .
H39A H 0.1975 1.0047 0.0306 0.150 Uiso 1 1 calc R . .
H39B H 0.0856 1.0263 -0.0105 0.150 Uiso 1 1 calc R . .
H39C H 0.1572 1.1046 0.0222 0.150 Uiso 1 1 calc R . .
H40 H 0.1328 0.9636 -0.2047 0.066 Uiso 1 1 calc R . .
H41A H 0.1645 0.7832 -0.1669 0.107 Uiso 1 1 calc R . .
H41B H 0.1031 0.8141 -0.2341 0.107 Uiso 1 1 calc R . .
H41C H 0.2311 0.8331 -0.2208 0.107 Uiso 1 1 calc R . .
H42A H 0.0194 0.8731 -0.1059 0.139 Uiso 1 1 calc R . .
H42B H -0.0342 0.8973 -0.1768 0.139 Uiso 1 1 calc R . .
H42C H 0.0009 0.9741 -0.1263 0.139 Uiso 1 1 calc R . .
C1 C -0.1960(2) 0.55872(18) 0.03342(13) 0.0356(6) Uani 1 1 d . . .
C2 C -0.3014(2) 0.5241(2) 0.02765(15) 0.0431(7) Uani 1 1 d . . .
C3 C -0.3229(3) 0.4494(2) 0.06339(16) 0.0466(8) Uani 1 1 d . . .
C4 C -0.2422(2) 0.4098(2) 0.10354(15) 0.0448(7) Uani 1 1 d . . .
C5 C -0.1371(2) 0.44393(19) 0.10879(14) 0.0386(6) Uani 1 1 d . . .
C6 C -0.1132(2) 0.51915(17) 0.07329(13) 0.0329(6) Uani 1 1 d . . .
C7 C -0.0092(2) 0.56510(16) 0.07033(12) 0.0292(5) Uani 1 1 d . . .
C8 C -0.0184(2) 0.64062(17) 0.02837(12) 0.0315(6) Uani 1 1 d . . .
C9 C 0.0688(2) 0.69340(17) 0.01784(13) 0.0325(6) Uani 1 1 d . . .
C10 C 0.1729(2) 0.67287(16) 0.04810(12) 0.0289(5) Uani 1 1 d . . .
C11 C 0.2669(2) 0.72334(16) 0.03557(12) 0.0303(5) Uani 1 1 d . . .
C12 C 0.3699(2) 0.70161(16) 0.06510(12) 0.0293(5) Uani 1 1 d . . .
C13 C 0.4659(2) 0.75059(18) 0.05217(14) 0.0368(6) Uani 1 1 d . . .
C14 C 0.5648(2) 0.72799(19) 0.08036(14) 0.0409(7) Uani 1 1 d . . .
C15 C 0.5754(2) 0.65620(19) 0.12446(14) 0.0395(6) Uani 1 1 d . . .
C16 C 0.4864(2) 0.60761(18) 0.13765(13) 0.0337(6) Uani 1 1 d . . .
C17 C 0.3809(2) 0.62741(16) 0.10808(12) 0.0280(5) Uani 1 1 d . . .
C18 C 0.2885(2) 0.57483(16) 0.11904(12) 0.0279(5) Uani 1 1 d . . .
C19 C 0.1840(2) 0.59703(16) 0.09025(12) 0.0274(5) Uani 1 1 d . . .
C20 C 0.0905(2) 0.54492(16) 0.10048(12) 0.0283(5) Uani 1 1 d . . .
C21 C 0.3017(2) 0.49503(16) 0.15643(12) 0.0297(5) Uani 1 1 d . . .
C22 C 0.3144(2) 0.42581(17) 0.18461(13) 0.0327(6) Uani 1 1 d . . .
C23 C 0.4769(2) 0.31280(18) 0.26052(13) 0.0337(6) Uani 1 1 d . . .
C24 C 0.5647(2) 0.3386(2) 0.21351(16) 0.0482(8) Uani 1 1 d . . .
C25 C 0.5061(2) 0.2247(2) 0.29379(16) 0.0454(7) Uani 1 1 d . . .
C26 C 0.2953(2) 0.23235(17) 0.15958(13) 0.0349(6) Uani 1 1 d . . .
C27 C 0.3699(3) 0.2337(2) 0.10199(14) 0.0475(7) Uani 1 1 d . . .
C28 C 0.2852(3) 0.13851(19) 0.18669(16) 0.0474(8) Uani 1 1 d . . .
C29 C 0.2338(2) 0.31188(18) 0.29168(13) 0.0355(6) Uani 1 1 d . . .
C30 C 0.2573(3) 0.3833(2) 0.34308(16) 0.0525(8) Uani 1 1 d . . .
C31 C 0.1149(3) 0.3181(3) 0.26438(18) 0.0586(9) Uani 1 1 d . . .
C32 C 0.2581(2) 0.79643(17) -0.00899(13) 0.0335(6) Uani 1 1 d . . .
C33 C 0.2529(2) 0.85748(19) -0.04652(14) 0.0394(6) Uani 1 1 d . . .
C34 C 0.3794(2) 0.9539(2) -0.14475(15) 0.0427(7) Uani 1 1 d . . .
C35 C 0.3786(3) 1.0077(3) -0.20860(19) 0.0728(12) Uani 1 1 d . . .
C36 C 0.4719(3) 0.9852(2) -0.09674(19) 0.0601(9) Uani 1 1 d . . .
C37 C 0.2201(3) 1.0549(2) -0.05885(18) 0.0593(9) Uani 1 1 d . . .
C38 C 0.1792(3) 1.1286(2) -0.1046(2) 0.0689(11) Uani 1 1 d . . .
C39 C 0.1601(5) 1.0470(3) 0.0008(2) 0.1003(17) Uani 1 1 d . . .
C40 C 0.1340(3) 0.9179(2) -0.16943(18) 0.0552(9) Uani 1 1 d . . .
C41 C 0.1606(3) 0.8290(3) -0.20063(19) 0.0710(11) Uani 1 1 d . . .
C42 C 0.0197(3) 0.9153(3) -0.1421(3) 0.0924(15) Uani 1 1 d . . .
Si1 Si 0.33234(6) 0.31707(5) 0.22457(3) 0.02871(17) Uani 1 1 d . . .
Si2 Si 0.24430(7) 0.94912(5) -0.10599(4) 0.0379(2) Uani 1 1 d . . .
S1 S -0.15109(6) 0.65283(5) -0.00752(4) 0.03991(18) Uani 1 1 d . . .

loop_
_atom_site_aniso_label
_atom_site_aniso_U_11
_atom_site_aniso_U_22
_atom_site_aniso_U_33
_atom_site_aniso_U_23
_atom_site_aniso_U_13
_atom_site_aniso_U_12
C1 0.0372(14) 0.0358(14) 0.0346(14) -0.0097(12) 0.0091(11) 0.0017(12)
C2 0.0367(15) 0.0503(18) 0.0425(16) -0.0157(14) 0.0051(12) 0.0021(13)
C3 0.0388(16) 0.0524(18) 0.0498(18) -0.0178(15) 0.0131(14) -0.0082(14)
C4 0.0467(17) 0.0450(17) 0.0444(17) -0.0080(14) 0.0177(14) -0.0098(14)
C5 0.0414(15) 0.0404(15) 0.0349(14) -0.0042(12) 0.0095(12) -0.0039(13)
C6 0.0372(14) 0.0325(13) 0.0299(13) -0.0074(11) 0.0092(11) -0.0005(11)
C7 0.0369(14) 0.0264(12) 0.0250(12) -0.0039(10) 0.0060(10) 0.0024(11)
C8 0.0368(14) 0.0297(13) 0.0280(13) -0.0026(10) 0.0015(11) 0.0062(11)
C9 0.0425(15) 0.0253(12) 0.0295(13) 0.0041(10) 0.0014(11) 0.0026(11)
C10 0.0383(14) 0.0243(12) 0.0248(12) 0.0010(10) 0.0072(10) 0.0020(10)
C11 0.0421(15) 0.0222(12) 0.0270(12) 0.0013(10) 0.0062(11) 0.0010(11)
C12 0.0385(14) 0.0238(12) 0.0259(12) -0.0027(10) 0.0055(10) -0.0006(10)
C13 0.0448(16) 0.0286(13) 0.0377(15) 0.0024(11) 0.0083(12) -0.0053(12)
C14 0.0395(16) 0.0388(15) 0.0454(16) -0.0020(13) 0.0117(13) -0.0100(13)
C15 0.0387(15) 0.0395(15) 0.0404(15) -0.0065(13) 0.0038(12) -0.0014(12)
C16 0.0402(15) 0.0306(13) 0.0305(13) -0.0009(11) 0.0034(11) 0.0015(12)
C17 0.0341(13) 0.0237(12) 0.0269(12) -0.0023(10) 0.0068(10) 0.0020(10)
C18 0.0365(13) 0.0243(12) 0.0234(12) -0.0002(10) 0.0063(10) 0.0024(10)
C19 0.0362(13) 0.0218(11) 0.0244(12) -0.0027(9) 0.0040(10) 0.0003(10)
C20 0.0375(14) 0.0220(11) 0.0260(12) 0.0006(10) 0.0062(10) 0.0011(10)
C21 0.0333(13) 0.0266(12) 0.0294(13) 0.0008(10) 0.0041(10) 0.0016(10)
C22 0.0340(14) 0.0292(13) 0.0354(14) 0.0036(11) 0.0063(11) 0.0011(11)
C23 0.0324(14) 0.0333(14) 0.0353(14) 0.0050(11) 0.0012(11) -0.0018(11)
C24 0.0360(16) 0.0523(19) 0.0566(19) 0.0135(16) 0.0059(14) -0.0037(14)
C25 0.0418(16) 0.0391(16) 0.0544(19) 0.0139(14) -0.0055(14) 0.0023(13)
C26 0.0376(14) 0.0310(13) 0.0360(14) 0.0029(11) -0.0005(11) 0.0039(11)
C27 0.0527(19) 0.0519(18) 0.0376(16) -0.0023(14) 0.0018(14) 0.0071(15)
C28 0.058(2) 0.0324(15) 0.0509(18) -0.0016(13) -0.0034(15) -0.0046(14)
C29 0.0402(15) 0.0282(13) 0.0390(15) 0.0065(11) 0.0109(12) 0.0016(11)
C30 0.077(2) 0.0384(16) 0.0442(18) -0.0026(14) 0.0247(17) -0.0036(16)
C31 0.0393(17) 0.075(2) 0.063(2) 0.0122(19) 0.0176(16) 0.0053(17)
C32 0.0393(15) 0.0299(13) 0.0313(13) 0.0032(11) 0.0035(11) -0.0024(11)
C33 0.0470(17) 0.0347(15) 0.0367(15) 0.0052(12) 0.0052(12) -0.0025(13)
C34 0.0481(17) 0.0362(15) 0.0440(16) 0.0073(13) 0.0055(13) -0.0043(13)
C35 0.076(3) 0.079(3) 0.065(2) 0.034(2) 0.022(2) -0.006(2)
C36 0.048(2) 0.054(2) 0.078(3) -0.0091(19) 0.0031(18) -0.0088(16)
C37 0.075(2) 0.0453(19) 0.058(2) 0.0098(16) 0.0114(18) 0.0177(18)
C38 0.084(3) 0.0418(19) 0.078(3) 0.0038(18) -0.023(2) 0.0131(19)
C39 0.159(5) 0.065(3) 0.081(3) -0.012(2) 0.034(3) 0.005(3)
C40 0.0455(18) 0.058(2) 0.061(2) 0.0256(17) -0.0092(15) -0.0045(16)
C41 0.077(3) 0.076(3) 0.058(2) 0.003(2) -0.020(2) -0.016(2)
C42 0.048(2) 0.094(3) 0.134(4) 0.019(3) -0.002(2) -0.011(2)
Si1 0.0317(4) 0.0244(3) 0.0303(4) 0.0059(3) 0.0043(3) 0.0007(3)
Si2 0.0449(5) 0.0316(4) 0.0374(4) 0.0125(3) 0.0043(3) 0.0024(3)
S1 0.0382(4) 0.0379(4) 0.0430(4) 0.0004(3) -0.0029(3) 0.0041(3)

loop_
_atom_type_symbol
_atom_type_description
_atom_type_scat_dispersion_real
_atom_type_scat_dispersion_imag
_atom_type_scat_source
C C 0.0033 0.0016 'International Tables Vol C Tables 4.2.6.8 and 6.1.1.4'
H H 0.0000 0.0000 'International Tables Vol C Tables 4.2.6.8 and 6.1.1.4'
Si Si 0.0817 0.0704 'International Tables Vol C Tables 4.2.6.8 and 6.1.1.4'
S S 0.1246 0.1234 'International Tables Vol C Tables 4.2.6.8 and 6.1.1.4'

loop_
_geom_angle_atom_site_label_1
_geom_angle_atom_site_label_2
_geom_angle_atom_site_label_3
_geom_angle
_geom_angle_site_symmetry_1
_geom_angle_site_symmetry_3
C2 C1 C6 121.7(3) . .
C2 C1 S1 125.4(2) . .
C6 C1 S1 112.9(2) . .
C1 C2 H2 121.1 . .
C3 C2 H2 121.1 . .
C3 C2 C1 117.9(3) . .
C2 C3 H3 119.4 . .
C2 C3 C4 121.3(3) . .
C4 C3 H3 119.4 . .
C3 C4 H4 119.6 . .
C5 C4 H4 119.6 . .
C5 C4 C3 120.8(3) . .
C4 C5 H5 120.4 . .
C4 C5 C6 119.2(3) . .
C6 C5 H5 120.4 . .
C1 C6 C7 112.1(2) . .
C5 C6 C1 119.3(3) . .
C5 C6 C7 128.6(3) . .
C8 C7 C6 111.6(2) . .
C20 C7 C6 129.3(2) . .
C20 C7 C8 119.1(2) . .
C7 C8 S1 112.0(2) . .
C9 C8 C7 122.0(2) . .
C9 C8 S1 126.0(2) . .
C8 C9 H9 120.2 . .
C8 C9 C10 119.6(2) . .
C10 C9 H9 120.2 . .
C9 C10 C19 119.2(2) . .
C11 C10 C9 121.4(2) . .
C11 C10 C19 119.4(2) . .
C10 C11 C32 120.0(2) . .
C12 C11 C10 120.9(2) . .
C12 C11 C32 119.1(2) . .
C11 C12 C13 121.7(2) . .
C11 C12 C17 119.9(2) . .
C13 C12 C17 118.3(2) . .
C12 C13 H13 119.5 . .
C14 C13 H13 119.5 . .
C14 C13 C12 120.9(3) . .
C13 C14 H14 119.6 . .
C13 C14 C15 120.9(3) . .
C15 C14 H14 119.6 . .
C14 C15 H15 120.0 . .
C16 C15 H15 120.0 . .
C16 C15 C14 120.0(3) . .
C15 C16 H16 119.3 . .
C15 C16 C17 121.3(3) . .
C17 C16 H16 119.3 . .
C16 C17 C12 118.5(2) . .
C18 C17 C12 119.6(2) . .
C18 C17 C16 121.8(2) . .
C17 C18 C19 120.8(2) . .
C17 C18 C21 119.6(2) . .
C19 C18 C21 119.5(2) . .
C18 C19 C10 119.4(2) . .
C20 C19 C10 119.0(2) . .
C20 C19 C18 121.6(2) . .
C7 C20 H20 119.5 . .
C7 C20 C19 121.0(2) . .
C19 C20 H20 119.5 . .
C22 C21 C18 176.3(3) . .
C21 C22 Si1 177.5(2) . .
C24 C23 H23 105.8 . .
C24 C23 Si1 115.09(19) . .
C25 C23 H23 105.8 . .
C25 C23 C24 110.3(2) . .
C25 C23 Si1 113.24(19) . .
Si1 C23 H23 105.8 . .
H24A C24 H24B 109.5 . .
H24A C24 H24C 109.5 . .
H24C C24 H24B 109.5 . .
C23 C24 H24A 109.5 . .
C23 C24 H24B 109.5 . .
C23 C24 H24C 109.5 . .
H25B C25 H25A 109.5 . .
H25B C25 H25C 109.5 . .
H25C C25 H25A 109.5 . .
C23 C25 H25A 109.5 . .
C23 C25 H25B 109.5 . .
C23 C25 H25C 109.5 . .
C27 C26 H26 106.1 . .
C27 C26 C28 110.7(2) . .
C27 C26 Si1 113.8(2) . .
C28 C26 H26 106.1 . .
C28 C26 Si1 113.46(19) . .
Si1 C26 H26 106.1 . .
H27B C27 H27A 109.5 . .
H27C C27 H27A 109.5 . .
H27C C27 H27B 109.5 . .
C26 C27 H27A 109.5 . .
C26 C27 H27B 109.5 . .
C26 C27 H27C 109.5 . .
H28A C28 H28B 109.5 . .
H28A C28 H28C 109.5 . .
H28B C28 H28C 109.5 . .
C26 C28 H28A 109.5 . .
C26 C28 H28B 109.5 . .
C26 C28 H28C 109.5 . .
C30 C29 H29 107.7 . .
C30 C29 C31 110.2(3) . .
C30 C29 Si1 111.7(2) . .
C31 C29 H29 107.7 . .
C31 C29 Si1 111.5(2) . .
Si1 C29 H29 107.7 . .
H30A C30 H30B 109.5 . .
H30A C30 H30C 109.5 . .
H30C C30 H30B 109.5 . .
C29 C30 H30A 109.5 . .
C29 C30 H30B 109.5 . .
C29 C30 H30C 109.5 . .
H31B C31 H31A 109.5 . .
H31B C31 H31C 109.5 . .
H31C C31 H31A 109.5 . .
C29 C31 H31A 109.5 . .
C29 C31 H31B 109.5 . .
C29 C31 H31C 109.5 . .
C33 C32 C11 178.7(3) . .
C32 C33 Si2 178.5(3) . .
C35 C34 H34 106.3 . .
C35 C34 Si2 114.6(2) . .
C36 C34 H34 106.3 . .
C36 C34 C35 110.5(3) . .
C36 C34 Si2 112.2(2) . .
Si2 C34 H34 106.3 . .
H35A C35 H35B 109.5 . .
H35A C35 H35C 109.5 . .
H35B C35 H35C 109.5 . .
C34 C35 H35A 109.5 . .
C34 C35 H35B 109.5 . .
C34 C35 H35C 109.5 . .
H36B C36 H36A 109.5 . .
H36C C36 H36A 109.5 . .
H36C C36 H36B 109.5 . .
C34 C36 H36A 109.5 . .
C34 C36 H36B 109.5 . .
C34 C36 H36C 109.5 . .
C38 C37 H37 104.3 . .
C38 C37 Si2 111.3(3) . .
C39 C37 H37 104.3 . .
C39 C37 C38 114.1(4) . .
C39 C37 Si2 117.0(3) . .
Si2 C37 H37 104.3 . .
H38B C38 H38A 109.5 . .
H38B C38 H38C 109.5 . .
H38C C38 H38A 109.5 . .
C37 C38 H38A 109.5 . .
C37 C38 H38B 109.5 . .
C37 C38 H38C 109.5 . .
H39B C39 H39A 109.5 . .
H39B C39 H39C 109.5 . .
H39C C39 H39A 109.5 . .
C37 C39 H39A 109.5 . .
C37 C39 H39B 109.5 . .
C37 C39 H39C 109.5 . .
C41 C40 H40 107.7 . .
C41 C40 C42 110.4(3) . .
C41 C40 Si2 110.4(2) . .
C42 C40 H40 107.7 . .
C42 C40 Si2 112.9(3) . .
Si2 C40 H40 107.7 . .
H41A C41 H41B 109.5 . .
H41A C41 H41C 109.5 . .
H41C C41 H41B 109.5 . .
C40 C41 H41A 109.5 . .
C40 C41 H41B 109.5 . .
C40 C41 H41C 109.5 . .
H42B C42 H42A 109.5 . .
H42B C42 H42C 109.5 . .
H42C C42 H42A 109.5 . .
C40 C42 H42A 109.5 . .
C40 C42 H42B 109.5 . .
C40 C42 H42C 109.5 . .
C22 Si1 C23 106.82(12) . .
C22 Si1 C26 106.17(12) . .
C22 Si1 C29 107.20(12) . .
C23 Si1 C26 115.87(13) . .
C23 Si1 C29 109.97(13) . .
C29 Si1 C26 110.35(13) . .
C33 Si2 C34 106.82(14) . .
C33 Si2 C37 107.77(14) . .
C33 Si2 C40 106.08(14) . .
C34 Si2 C37 110.35(16) . .
C34 Si2 C40 109.50(15) . .
C40 Si2 C37 115.85(17) . .
C8 S1 C1 91.28(13) . .

loop_
_geom_bond_atom_site_label_1
_geom_bond_atom_site_label_2
_geom_bond_distance
_geom_bond_site_symmetry_2
C1 C2 1.392(4) .
C1 C6 1.400(4) .
C2 H2 0.9500 .
C2 C3 1.381(4) .
C3 H3 0.9500 .
C3 C4 1.386(5) .
C4 H4 0.9500 .
C4 C5 1.384(4) .
C5 H5 0.9500 .
C5 C6 1.393(4) .
C6 C7 1.456(4) .
C7 C8 1.432(3) .
C7 C20 1.370(4) .
C8 C9 1.361(4) .
C9 H9 0.9500 .
C9 C10 1.420(4) .
C10 C11 1.417(4) .
C10 C19 1.439(3) .
C11 C12 1.406(4) .
C11 C32 1.436(3) .
C12 C13 1.428(4) .
C12 C17 1.430(3) .
C13 H13 0.9500 .
C13 C14 1.355(4) .
C14 H14 0.9500 .
C14 C15 1.415(4) .
C15 H15 0.9500 .
C15 C16 1.355(4) .
C16 H16 0.9500 .
C16 C17 1.427(4) .
C17 C18 1.411(3) .
C18 C19 1.419(4) .
C18 C21 1.436(3) .
C19 C20 1.417(3) .
C20 H20 0.9500 .
C21 C22 1.204(3) .
C23 H23 1.0000 .
C23 C24 1.534(4) .
C23 C25 1.533(4) .
C24 H24A 0.9800 .
C24 H24B 0.9800 .
C24 H24C 0.9800 .
C25 H25A 0.9800 .
C25 H25B 0.9800 .
C25 H25C 0.9800 .
C26 H26 1.0000 .
C26 C27 1.532(4) .
C26 C28 1.535(4) .
C27 H27A 0.9800 .
C27 H27B 0.9800 .
C27 H27C 0.9800 .
C28 H28A 0.9800 .
C28 H28B 0.9800 .
C28 H28C 0.9800 .
C29 H29 1.0000 .
C29 C30 1.526(4) .
C29 C31 1.532(4) .
C30 H30A 0.9800 .
C30 H30B 0.9800 .
C30 H30C 0.9800 .
C31 H31A 0.9800 .
C31 H31B 0.9800 .
C31 H31C 0.9800 .
C32 C33 1.202(4) .
C34 H34 1.0000 .
C34 C35 1.540(4) .
C34 C36 1.531(4) .
C35 H35A 0.9800 .
C35 H35B 0.9800 .
C35 H35C 0.9800 .
C36 H36A 0.9800 .
C36 H36B 0.9800 .
C36 H36C 0.9800 .
C37 H37 1.0000 .
C37 C38 1.524(5) .
C37 C39 1.464(6) .
C38 H38A 0.9800 .
C38 H38B 0.9800 .
C38 H38C 0.9800 .
C39 H39A 0.9800 .
C39 H39B 0.9800 .
C39 H39C 0.9800 .
C40 H40 1.0000 .
C40 C41 1.534(5) .
C40 C42 1.537(5) .
C41 H41A 0.9800 .
C41 H41B 0.9800 .
C41 H41C 0.9800 .
C42 H42A 0.9800 .
C42 H42B 0.9800 .
C42 H42C 0.9800 .
Si1 C22 1.848(3) .
Si1 C23 1.878(3) .
Si1 C26 1.886(3) .
Si1 C29 1.880(3) .
Si2 C33 1.846(3) .
Si2 C34 1.876(3) .
Si2 C37 1.903(4) .
Si2 C40 1.880(3) .
S1 C1 1.759(3) .
S1 C8 1.754(3) .

loop_
_geom_torsion_atom_site_label_1
_geom_torsion_atom_site_label_2
_geom_torsion_atom_site_label_3
_geom_torsion_atom_site_label_4
_geom_torsion
_geom_torsion_site_symmetry_1
_geom_torsion_site_symmetry_2
_geom_torsion_site_symmetry_3
_geom_torsion_site_symmetry_4
C1 C2 C3 C4 -0.3(4) . . . .
C1 C6 C7 C8 1.3(3) . . . .
C1 C6 C7 C20 -177.7(2) . . . .
C1 S1 C8 C7 0.61(19) . . . .
C1 S1 C8 C9 179.0(2) . . . .
C2 C1 C6 C5 -0.9(4) . . . .
C2 C1 C6 C7 178.3(2) . . . .
C2 C3 C4 C5 -0.2(4) . . . .
C3 C4 C5 C6 0.2(4) . . . .
C4 C5 C6 C1 0.3(4) . . . .
C4 C5 C6 C7 -178.8(3) . . . .
C5 C6 C7 C8 -179.6(3) . . . .
C5 C6 C7 C20 1.4(4) . . . .
C6 C1 C2 C3 0.8(4) . . . .
C6 C7 C8 C9 -179.6(2) . . . .
C6 C7 C8 S1 -1.2(3) . . . .
C6 C7 C20 C19 178.4(2) . . . .
C7 C8 C9 C10 1.2(4) . . . .
C8 C7 C20 C19 -0.6(4) . . . .
C8 C9 C10 C11 176.5(2) . . . .
C8 C9 C10 C19 -0.9(4) . . . .
C8 S1 C1 C2 -179.0(2) . . . .
C8 S1 C1 C6 0.1(2) . . . .
C9 C10 C11 C12 -179.1(2) . . . .
C9 C10 C11 C32 -0.6(4) . . . .
C9 C10 C19 C18 178.2(2) . . . .
C9 C10 C19 C20 -0.1(3) . . . .
C10 C11 C12 C13 178.8(2) . . . .
C10 C11 C12 C17 0.4(4) . . . .
C10 C11 C32 C33 -156(14) . . . .
C10 C19 C20 C7 0.8(3) . . . .
C11 C10 C19 C18 0.7(3) . . . .
C11 C10 C19 C20 -177.5(2) . . . .
C11 C12 C13 C14 -179.1(3) . . . .
C11 C12 C17 C16 -179.5(2) . . . .
C11 C12 C17 C18 1.9(3) . . . .
C11 C32 C33 Si2 84(18) . . . .
C12 C11 C32 C33 23(14) . . . .
C12 C13 C14 C15 -1.3(4) . . . .
C12 C17 C18 C19 -2.9(3) . . . .
C12 C17 C18 C21 173.3(2) . . . .
C13 C12 C17 C16 2.0(3) . . . .
C13 C12 C17 C18 -176.6(2) . . . .
C13 C14 C15 C16 1.8(4) . . . .
C14 C15 C16 C17 -0.3(4) . . . .
C15 C16 C17 C12 -1.6(4) . . . .
C15 C16 C17 C18 177.0(2) . . . .
C16 C17 C18 C19 178.6(2) . . . .
C16 C17 C18 C21 -5.3(4) . . . .
C17 C12 C13 C14 -0.6(4) . . . .
C17 C18 C19 C10 1.6(3) . . . .
C17 C18 C19 C20 179.8(2) . . . .
C17 C18 C21 C22 -82(4) . . . .
C18 C19 C20 C7 -177.4(2) . . . .
C18 C21 C22 Si1 -32(9) . . . .
C19 C10 C11 C12 -1.7(4) . . . .
C19 C10 C11 C32 176.8(2) . . . .
C19 C18 C21 C22 94(4) . . . .
C20 C7 C8 C9 -0.5(4) . . . .
C20 C7 C8 S1 177.97(19) . . . .
C21 C18 C19 C10 -174.6(2) . . . .
C21 C18 C19 C20 3.6(4) . . . .
C22 Si1 C23 C24 -49.9(2) . . . .
C22 Si1 C23 C25 -178.1(2) . . . .
C22 Si1 C26 C27 62.7(2) . . . .
C22 Si1 C26 C28 -169.5(2) . . . .
C22 Si1 C29 C30 -61.4(2) . . . .
C22 Si1 C29 C31 62.5(2) . . . .
C23 Si1 C22 C21 123(6) . . . .
C23 Si1 C26 C27 -55.7(2) . . . .
C23 Si1 C26 C28 72.1(2) . . . .
C23 Si1 C29 C30 54.4(2) . . . .
C23 Si1 C29 C31 178.3(2) . . . .
C26 Si1 C22 C21 -1(6) . . . .
C26 Si1 C23 C24 68.1(2) . . . .
C26 Si1 C23 C25 -60.1(2) . . . .
C26 Si1 C29 C30 -176.6(2) . . . .
C26 Si1 C29 C31 -52.7(2) . . . .
C29 Si1 C22 C21 -119(6) . . . .
C29 Si1 C23 C24 -165.9(2) . . . .
C29 Si1 C23 C25 65.9(2) . . . .
C29 Si1 C26 C27 178.53(19) . . . .
C29 Si1 C26 C28 -53.7(2) . . . .
C32 C11 C12 C13 0.3(4) . . . .
C32 C11 C12 C17 -178.1(2) . . . .
C33 Si2 C34 C35 163.6(3) . . . .
C33 Si2 C34 C36 -69.4(3) . . . .
C33 Si2 C37 C38 -163.4(3) . . . .
C33 Si2 C37 C39 -29.8(4) . . . .
C33 Si2 C40 C41 -57.1(3) . . . .
C33 Si2 C40 C42 66.9(3) . . . .
C34 Si2 C33 C32 -77(10) . . . .
C34 Si2 C37 C38 80.3(3) . . . .
C34 Si2 C37 C39 -146.1(4) . . . .
C34 Si2 C40 C41 57.8(3) . . . .
C34 Si2 C40 C42 -178.1(3) . . . .
C37 Si2 C33 C32 164(10) . . . .
C37 Si2 C34 C35 -79.6(3) . . . .
C37 Si2 C34 C36 47.5(3) . . . .
C37 Si2 C40 C41 -176.6(2) . . . .
C37 Si2 C40 C42 -52.6(3) . . . .
C40 Si2 C33 C32 40(10) . . . .
C40 Si2 C34 C35 49.1(3) . . . .
C40 Si2 C34 C36 176.1(2) . . . .
C40 Si2 C37 C38 -44.8(3) . . . .
C40 Si2 C37 C39 88.8(4) . . . .
S1 C1 C2 C3 179.9(2) . . . .
S1 C1 C6 C5 179.9(2) . . . .
S1 C1 C6 C7 -0.9(3) . . . .
S1 C8 C9 C10 -177.02(19) . . . .
